data_7234291
loop_
_publ_author_name
'Yulia G. Gorbunova'
'Antonina D. Grishina'
'Alexander G. Martynov'
'Tatiyana V. Krivenko'
'Alexandra A. Isakova'
'Vladimir V. Savel'ev'
'Sergey E. Nefedov'
'Evgeny V. Abkhalimov'
'Anatoly V. Vannikov'
'Aslan Yu. Tsivadze'

_publ_section_title
;
 The crucial role of self-assembly in nonlinear optical properties of
 polymeric composites based on crown-substituted ruthenium
 phthalocyaninate
;
_journal_name_full 'Journal of Materials Chemistry C'
_journal_page_first 6692
_journal_page_last 6700
_journal_paper_doi 10.1039/C5TC00965K
_journal_volume 3
_journal_year 2015
_chemical_formula_sum 'C78 H86 Cl18 N12 O20 Ru'
_chemical_formula_weight 2250.75
_chemical_properties_physical Air-sensitive
_space_group_crystal_system triclinic
_space_group_IT_number 2
_space_group_name_Hall '-P 1'
_space_group_name_H-M_alt 'P -1'
_atom_sites_solution_hydrogens mixed
_cell_angle_alpha 96.287(2)
_cell_angle_beta 104.6120(10)
_cell_angle_gamma 102.610(2)
_cell_formula_units_Z 1
_cell_length_a 12.3589(11)
_cell_length_b 14.0410(12)
_cell_length_c 14.1355(12)
_cell_measurement_temperature 150(2)
_cell_volume 2280.9(3)
_computing_structure_refinement 'SHELXL-2014/7 (Sheldrick, 2014)'
_diffrn_ambient_temperature 150(2)
_diffrn_measured_fraction_theta_full 0.997
_diffrn_measured_fraction_theta_max 0.993
_diffrn_radiation_type MoK\a
_diffrn_radiation_wavelength 0.71073
_diffrn_reflns_av_R_equivalents 0.0774
_diffrn_reflns_av_unetI/netI 0.1441
_diffrn_reflns_Laue_measured_fraction_full 0.997
_diffrn_reflns_Laue_measured_fraction_max 0.993
_diffrn_reflns_limit_h_max 16
_diffrn_reflns_limit_h_min -16
_diffrn_reflns_limit_k_max 19
_diffrn_reflns_limit_k_min -19
_diffrn_reflns_limit_l_max 19
_diffrn_reflns_limit_l_min -19
_diffrn_reflns_number 25204
_diffrn_reflns_point_group_measured_fraction_full 0.997
_diffrn_reflns_point_group_measured_fraction_max 0.993
_diffrn_reflns_theta_full 25.242
_diffrn_reflns_theta_max 28.999
_diffrn_reflns_theta_min 2.315
_exptl_absorpt_coefficient_mu 0.775
_exptl_crystal_colour blue
_exptl_crystal_density_diffrn 1.639
_exptl_crystal_description prizm
_exptl_crystal_F_000 1148
_exptl_crystal_recrystallization_method 'Re-crystallisation from solvent: CHCl3'
_exptl_crystal_size_max 0.200
_exptl_crystal_size_mid 0.180
_exptl_crystal_size_min 0.160
_refine_diff_density_max 1.212
_refine_diff_density_min -1.349
_refine_diff_density_rms 0.120
_refine_ls_extinction_coef .
_refine_ls_extinction_method none
_refine_ls_goodness_of_fit_ref 1.008
_refine_ls_hydrogen_treatment constr
_refine_ls_matrix_type full
_refine_ls_number_parameters 599
_refine_ls_number_reflns 12039
_refine_ls_number_restraints 0
_refine_ls_restrained_S_all 1.008
_refine_ls_R_factor_all 0.1550
_refine_ls_R_factor_gt 0.0710
_refine_ls_shift/su_max 0.000
_refine_ls_shift/su_mean 0.000
_refine_ls_structure_factor_coef Fsqd
_refine_ls_weighting_details 'w=1/[\s^2^(Fo^2^)+(0.0844P)^2^] where P=(Fo^2^+2Fc^2^)/3'
_refine_ls_weighting_scheme calc
_refine_ls_wR_factor_gt 0.1519
_refine_ls_wR_factor_ref 0.1903
_reflns_Friedel_coverage 0.000
_reflns_Friedel_fraction_full .
_reflns_Friedel_fraction_max .
_reflns_number_gt 6336
_reflns_number_total 12039
_reflns_threshold_expression 'I > 2\s(I)'
_cod_data_source_file J-Mater-Chem-C-2015-3-6692.cif
_cod_data_source_block 1
_cod_database_code 7234291
_shelx_space_group_comment
;
The symmetry employed for this shelxl refinement is uniquely defined
by the following loop, which should always be used as a source of
symmetry information in preference to the above space-group names.
They are only intended as comments.
;
_shelx_estimated_absorpt_t_min 0.860
_shelx_estimated_absorpt_t_max 0.886

loop_
_space_group_symop_operation_xyz
'x, y, z'
'-x, -y, -z'

loop_
_atom_site_label
_atom_site_type_symbol
_atom_site_fract_x
_atom_site_fract_y
_atom_site_fract_z
_atom_site_U_iso_or_equiv
_atom_site_adp_type
_atom_site_occupancy
_atom_site_site_symmetry_order
_atom_site_calc_flag
_atom_site_refinement_flags_posn
_atom_site_refinement_flags_adp
_atom_site_refinement_flags_occupancy
_atom_site_disorder_assembly
_atom_site_disorder_group
Ru1 Ru 0.0000 0.0000 0.0000 0.01677(15) Uani 1 2 d S . P . .
O1 O 0.4650(3) 0.3350(2) -0.2006(2) 0.0227(8) Uani 1 1 d . . . . .
O2 O 0.5054(3) 0.4928(3) -0.3024(2) 0.0254(8) Uani 1 1 d . . . . .
O3 O 0.7305(3) 0.6441(3) -0.1701(3) 0.0352(9) Uani 1 1 d . . . . .
O4 O 0.7789(3) 0.5165(3) 0.0377(3) 0.0295(8) Uani 1 1 d . . . . .
O5 O 0.5805(3) 0.3575(3) -0.0195(2) 0.0307(9) Uani 1 1 d . . . . .
O6 O -0.2774(3) -0.0222(3) -0.5738(2) 0.0271(8) Uani 1 1 d . . . . .
O7 O -0.3456(4) 0.0669(3) -0.7334(3) 0.0553(13) Uani 1 1 d . . . . .
O8 O -0.5788(4) -0.0757(3) -0.8607(3) 0.0465(11) Uani 1 1 d . . . . .
O9 O -0.6361(3) -0.2355(3) -0.6835(3) 0.0358(9) Uani 1 1 d . . . . .
O10 O -0.4555(3) -0.1129(3) -0.5294(2) 0.0261(8) Uani 1 1 d . . . . .
N1 N 0.1345(3) 0.0825(3) -0.0310(3) 0.0189(9) Uani 1 1 d . . . . .
N2 N 0.0510(3) 0.0807(3) -0.2063(3) 0.0196(9) Uani 1 1 d . . . . .
N3 N -0.0934(3) -0.0136(3) -0.1409(3) 0.0194(9) Uani 1 1 d . . . . .
N4 N -0.2743(3) -0.1182(3) -0.1323(3) 0.0193(9) Uani 1 1 d . . . . .
N5 N 0.0532(3) -0.1263(3) -0.0393(3) 0.0208(9) Uani 1 1 d . . . . .
N6 N 0.1259(4) -0.2913(4) -0.1040(3) 0.0368(11) Uani 1 1 d . . . . .
C1 C 0.1370(4) 0.1082(3) -0.1220(3) 0.0189(10) Uani 1 1 d . . . . .
C2 C 0.2510(4) 0.1721(3) -0.1117(3) 0.0196(10) Uani 1 1 d . . . . .
C3 C 0.3161(4) 0.1820(4) -0.0135(3) 0.0182(10) Uani 1 1 d . . . . .
C4 C 0.4291(4) 0.2417(4) 0.0217(3) 0.0203(10) Uani 1 1 d . . . . .
H4A H 0.4735 0.2472 0.0885 0.024 Uiso 1 1 calc R U . . .
C5 C 0.4742(4) 0.2924(4) -0.0436(3) 0.0204(10) Uani 1 1 d . . . . .
C6 C 0.6349(4) 0.4026(4) 0.0823(3) 0.0265(12) Uani 1 1 d . . . . .
H6A H 0.6939 0.3689 0.1130 0.032 Uiso 1 1 calc R U . . .
H6B H 0.5768 0.3975 0.1198 0.032 Uiso 1 1 calc R U . . .
C7 C 0.6908(5) 0.5097(4) 0.0842(4) 0.0312(12) Uani 1 1 d . . . . .
H7A H 0.6320 0.5417 0.0496 0.037 Uiso 1 1 calc R U . . .
H7B H 0.7233 0.5447 0.1538 0.037 Uiso 1 1 calc R U . . .
C8 C 0.7895(4) 0.5956(4) -0.0167(4) 0.0307(13) Uani 1 1 d . . . . .
H8A H 0.8672 0.6108 -0.0273 0.037 Uiso 1 1 calc R U . . .
H8B H 0.7816 0.6556 0.0220 0.037 Uiso 1 1 calc R U . . .
C9 C 0.6971(4) 0.5690(4) -0.1173(4) 0.0285(12) Uani 1 1 d . . . . .
H9A H 0.6948 0.5034 -0.1526 0.034 Uiso 1 1 calc R U . . .
H9B H 0.6198 0.5676 -0.1086 0.034 Uiso 1 1 calc R U . . .
C10 C 0.6408(5) 0.6514(4) -0.2534(4) 0.0343(13) Uani 1 1 d . . . . .
H10A H 0.6714 0.7067 -0.2850 0.041 Uiso 1 1 calc R U . . .
H10B H 0.5770 0.6673 -0.2296 0.041 Uiso 1 1 calc R U . . .
C11 C 0.5935(5) 0.5589(4) -0.3296(4) 0.0332(13) Uani 1 1 d . . . . .
H11A H 0.5609 0.5754 -0.3954 0.040 Uiso 1 1 calc R U . . .
H11B H 0.6563 0.5268 -0.3339 0.040 Uiso 1 1 calc R U . . .
C12 C 0.4867(4) 0.3923(4) -0.3467(4) 0.0257(11) Uani 1 1 d . . . . .
H12A H 0.5611 0.3734 -0.3336 0.031 Uiso 1 1 calc R U . . .
H12B H 0.4533 0.3838 -0.4195 0.031 Uiso 1 1 calc R U . . .
C13 C 0.4052(4) 0.3278(4) -0.3033(3) 0.0252(11) Uani 1 1 d . . . . .
H13A H 0.3339 0.3509 -0.3097 0.030 Uiso 1 1 calc R U . . .
H13B H 0.3835 0.2583 -0.3380 0.030 Uiso 1 1 calc R U . . .
C14 C 0.4087(4) 0.2811(4) -0.1453(3) 0.0195(10) Uani 1 1 d . . . . .
C15 C 0.2968(4) 0.2207(3) -0.1798(3) 0.0179(10) Uani 1 1 d . . . . .
H15A H 0.2529 0.2126 -0.2472 0.021 Uiso 1 1 calc R U . . .
C16 C -0.0549(4) 0.0239(3) -0.2144(3) 0.0174(10) Uani 1 1 d . . . . .
C17 C -0.1479(4) -0.0057(3) -0.3065(3) 0.0167(10) Uani 1 1 d . . . . .
C18 C -0.1541(4) 0.0105(4) -0.4036(3) 0.0214(10) Uani 1 1 d . . . . .
H18A H -0.0890 0.0479 -0.4193 0.026 Uiso 1 1 calc R U . . .
C19 C -0.2586(4) -0.0300(4) -0.4760(3) 0.0202(10) Uani 1 1 d . . . . .
C20 C -0.1960(5) 0.0516(4) -0.5997(4) 0.0286(12) Uani 1 1 d . . . . .
H20A H -0.1184 0.0388 -0.5808 0.034 Uiso 1 1 calc R U . . .
H20B H -0.1910 0.1180 -0.5643 0.034 Uiso 1 1 calc R U . . .
C21 C -0.2364(6) 0.0474(4) -0.7091(4) 0.0444(17) Uani 1 1 d . . . . .
H21A H -0.1809 0.0971 -0.7298 0.053 Uiso 1 1 calc R U . . .
H21B H -0.2411 -0.0191 -0.7441 0.053 Uiso 1 1 calc R U . . .
C22 C -0.3862(6) 0.0426(6) -0.8433(5) 0.0218(17) Uani 0.65 1 d . . P A 1
H22A H -0.3592 -0.0134 -0.8693 0.026 Uiso 0.65 1 d R U P A 1
H22B H -0.3587 0.1009 -0.8725 0.026 Uiso 0.65 1 d R U P A 1
C23 C -0.5155(6) 0.0233(7) -0.8668(6) 0.0216(17) Uani 0.65 1 d . . P A 1
H23A H -0.5332 0.0722 -0.8209 0.026 Uiso 0.65 1 calc R U P A 1
H23B H -0.5455 0.0359 -0.9349 0.026 Uiso 0.65 1 calc R U P A 1
C22A C -0.4388(16) 0.0703(13) -0.8179(13) 0.036(4) Uiso 0.35 1 d . . P A 2
H22C H -0.4128 0.1133 -0.8632 0.044 Uiso 0.35 1 d R U P A 2
H22D H -0.4966 0.0954 -0.7923 0.044 Uiso 0.35 1 d R U P A 2
C23A C -0.4988(14) -0.0282(13) -0.8767(12) 0.026(4) Uiso 0.35 1 d . . P A 2
H23C H -0.5227 -0.0199 -0.9470 0.031 Uiso 0.35 1 calc R U P A 2
H23D H -0.4411 -0.0678 -0.8713 0.031 Uiso 0.35 1 calc R U P A 2
C24 C -0.5538(4) -0.1067(5) -0.7658(4) 0.0350(14) Uani 1 1 d . . . . .
H24A H -0.5487 -0.0525 -0.7125 0.042 Uiso 1 1 calc R U . . .
H24B H -0.4795 -0.1257 -0.7515 0.042 Uiso 1 1 calc R U . . .
C25 C -0.6525(5) -0.1948(4) -0.7721(4) 0.0356(14) Uani 1 1 d . . . . .
H25A H -0.7257 -0.1741 -0.7851 0.043 Uiso 1 1 calc R U . . .
H25B H -0.6593 -0.2465 -0.8285 0.043 Uiso 1 1 calc R U . . .
C26 C -0.6560(4) -0.1786(4) -0.6031(4) 0.0336(13) Uani 1 1 d . . . . .
H26A H -0.7296 -0.2127 -0.5919 0.040 Uiso 1 1 calc R U . . .
H26B H -0.6628 -0.1130 -0.6195 0.040 Uiso 1 1 calc R U . . .
C27 C -0.5585(4) -0.1649(4) -0.5102(4) 0.0289(12) Uani 1 1 d . . . . .
H27A H -0.5733 -0.1264 -0.4540 0.035 Uiso 1 1 calc R U . . .
H27B H -0.5506 -0.2301 -0.4932 0.035 Uiso 1 1 calc R U . . .
C28 C -0.3570(4) -0.0847(4) -0.4523(3) 0.0210(10) Uani 1 1 d . . . . .
C29 C -0.3497(4) -0.1021(4) -0.3574(3) 0.0217(10) Uani 1 1 d . . . . .
H29A H -0.4144 -0.1397 -0.3414 0.026 Uiso 1 1 calc R U . . .
C30 C -0.2425(4) -0.0621(4) -0.2844(3) 0.0185(10) Uani 1 1 d . . . . .
C31 C -0.2063(4) -0.0673(3) -0.1793(3) 0.0172(10) Uani 1 1 d . . . . .
C32 C -0.2416(4) -0.1249(4) -0.0366(3) 0.0186(10) Uani 1 1 d . . . . .
C33 C -0.0201(4) -0.2063(4) -0.1030(4) 0.0251(11) Uani 1 1 d . . . . .
H33A H -0.0994 -0.2071 -0.1268 0.030 Uiso 1 1 calc R U . . .
C34 C 0.0159(5) -0.2859(4) -0.1346(4) 0.0326(13) Uani 1 1 d . . . . .
H34A H -0.0394 -0.3400 -0.1801 0.039 Uiso 1 1 calc R U . . .
C35 C 0.1963(5) -0.2130(4) -0.0388(4) 0.0307(13) Uani 1 1 d . . . . .
H35A H 0.2747 -0.2139 -0.0122 0.037 Uiso 1 1 calc R U . . .
C36 C 0.1626(4) -0.1311(4) -0.0077(3) 0.0256(11) Uani 1 1 d . . . . .
H36A H 0.2184 -0.0768 0.0371 0.031 Uiso 1 1 calc R U . . .
C38 C -0.0273(5) 0.4064(5) -0.1867(5) 0.0467(16) Uani 1 1 d . . . . .
H38A H 0.0495 0.4549 -0.1555 0.056 Uiso 1 1 calc R U . . .
C37 C -0.2984(5) 0.4102(5) -0.6400(4) 0.0402(15) Uani 1 1 d . . . . .
H37A H -0.3622 0.4347 -0.6805 0.048 Uiso 1 1 calc R U . . .
Cl6 Cl -0.10825(13) 0.40587(13) -0.10284(12) 0.0481(4) Uani 1 1 d . . . . .
Cl5 Cl -0.09505(15) 0.44401(14) -0.29659(13) 0.0578(5) Uani 1 1 d . . . . .
Cl4 Cl -0.00366(16) 0.28875(14) -0.21537(14) 0.0607(5) Uani 1 1 d . . . . .
Cl3 Cl -0.32529(13) 0.28335(12) -0.68255(11) 0.0443(4) Uani 1 1 d . . . . .
Cl2 Cl -0.29876(17) 0.43156(15) -0.51536(12) 0.0606(5) Uani 1 1 d . . . . .
Cl1 Cl -0.16736(15) 0.47619(14) -0.65424(14) 0.0597(5) Uani 1 1 d . . . . .
C39 C 0.8931(13) 0.7011(12) -0.4858(11) 0.057(4) Uiso 0.5 1 d . . P B 1
H39A H 0.8353 0.6366 -0.5178 0.069 Uiso 0.5 1 calc R U P B 1
Cl7A Cl 0.8370(12) 0.7539(10) -0.3977(10) 0.082(3) Uiso 0.2 1 d . . P B 1
Cl8A Cl 1.0222(11) 0.6709(10) -0.4435(11) 0.083(4) Uiso 0.2 1 d . . P B 1
Cl9A Cl 0.9305(7) 0.7492(7) -0.5779(6) 0.0387(19) Uiso 0.2 1 d . . P B 1
C39A C 0.9081(10) 0.7743(10) -0.4407(9) 0.040(3) Uiso 0.5 1 d . . P C 2
H39B H 0.9012 0.8310 -0.3952 0.048 Uiso 0.5 1 calc R U P C 2
Cl7B Cl 0.7730(7) 0.6760(7) -0.4586(6) 0.040(2) Uiso 0.2 1 d . . P C 2
Cl8B Cl 1.0145(10) 0.7346(9) -0.3731(9) 0.064(3) Uiso 0.2 1 d . . P C 2
Cl9B Cl 0.8965(7) 0.8159(6) -0.5556(6) 0.026(2) Uiso 0.2 1 d . . P C 2
Cl7 Cl 0.7825(4) 0.7184(4) -0.4364(3) 0.0719(12) Uiso 0.6 1 d . . P D 3
Cl8 Cl 1.0172(3) 0.7004(3) -0.4032(3) 0.0562(9) Uiso 0.6 1 d . . P E 3
Cl9 Cl 0.9125(3) 0.7906(3) -0.5647(2) 0.0344(8) Uiso 0.6 1 d . . P F 3

loop_
_atom_site_aniso_label
_atom_site_aniso_U_11
_atom_site_aniso_U_22
_atom_site_aniso_U_33
_atom_site_aniso_U_23
_atom_site_aniso_U_13
_atom_site_aniso_U_12
Ru1 0.0133(3) 0.0233(3) 0.0093(3) 0.0071(2) -0.0001(2) -0.0027(2)
O1 0.0212(17) 0.029(2) 0.0126(15) 0.0094(14) 0.0040(13) -0.0060(15)
O2 0.0276(19) 0.028(2) 0.0204(17) 0.0085(15) 0.0099(15) 0.0016(15)
O3 0.031(2) 0.036(2) 0.029(2) 0.0120(17) 0.0016(16) -0.0060(17)
O4 0.0208(18) 0.030(2) 0.034(2) 0.0113(17) 0.0049(15) -0.0024(15)
O5 0.0210(18) 0.046(2) 0.0124(16) 0.0011(16) 0.0024(14) -0.0131(16)
O6 0.0256(18) 0.039(2) 0.0117(16) 0.0092(15) -0.0003(14) 0.0031(16)
O7 0.060(3) 0.045(3) 0.031(2) 0.021(2) -0.025(2) -0.011(2)
O8 0.041(2) 0.044(3) 0.037(2) 0.010(2) -0.0158(19) 0.002(2)
O9 0.035(2) 0.036(2) 0.026(2) -0.0050(17) -0.0064(16) 0.0101(18)
O10 0.0164(16) 0.040(2) 0.0140(16) 0.0043(15) -0.0033(13) 0.0007(15)
N1 0.0125(18) 0.024(2) 0.0141(18) 0.0071(17) -0.0034(15) -0.0004(16)
N2 0.0183(19) 0.024(2) 0.0132(18) 0.0052(16) 0.0026(15) -0.0010(17)
N3 0.0162(19) 0.026(2) 0.0111(18) 0.0066(16) 0.0005(15) -0.0030(17)
N4 0.0163(19) 0.025(2) 0.0126(18) 0.0083(16) 0.0011(15) -0.0020(17)
N5 0.0178(19) 0.030(2) 0.0098(18) 0.0097(17) -0.0004(15) -0.0026(17)
N6 0.039(3) 0.038(3) 0.031(3) 0.005(2) 0.007(2) 0.008(2)
C1 0.019(2) 0.020(3) 0.015(2) 0.0057(19) 0.0015(18) 0.0004(19)
C2 0.020(2) 0.022(3) 0.015(2) 0.0050(19) 0.0036(18) 0.000(2)
C3 0.017(2) 0.024(3) 0.013(2) 0.0061(19) 0.0032(18) 0.003(2)
C4 0.012(2) 0.030(3) 0.013(2) 0.004(2) -0.0003(17) -0.0025(19)
C5 0.013(2) 0.027(3) 0.017(2) 0.002(2) 0.0044(18) -0.0026(19)
C6 0.018(2) 0.039(3) 0.018(2) 0.007(2) 0.0015(19) 0.001(2)
C7 0.035(3) 0.032(3) 0.027(3) 0.006(2) 0.009(2) 0.008(2)
C8 0.024(3) 0.028(3) 0.032(3) 0.011(2) -0.001(2) -0.004(2)
C9 0.020(3) 0.030(3) 0.030(3) 0.012(2) 0.001(2) -0.002(2)
C10 0.035(3) 0.030(3) 0.031(3) 0.011(2) 0.006(2) -0.003(3)
C11 0.034(3) 0.034(3) 0.030(3) 0.013(2) 0.013(2) -0.003(2)
C12 0.033(3) 0.028(3) 0.020(2) 0.010(2) 0.014(2) 0.003(2)
C13 0.025(3) 0.031(3) 0.012(2) 0.004(2) 0.0024(19) -0.004(2)
C14 0.020(2) 0.020(3) 0.018(2) 0.0025(19) 0.0096(19) -0.001(2)
C15 0.020(2) 0.017(2) 0.014(2) 0.0049(18) 0.0050(18) -0.0002(19)
C16 0.019(2) 0.019(2) 0.012(2) 0.0082(18) 0.0019(17) 0.0006(19)
C17 0.014(2) 0.020(2) 0.013(2) 0.0047(18) 0.0009(17) -0.0007(18)
C18 0.020(2) 0.025(3) 0.018(2) 0.007(2) 0.0064(19) 0.001(2)
C19 0.023(2) 0.029(3) 0.007(2) 0.0078(19) 0.0004(17) 0.005(2)
C20 0.033(3) 0.037(3) 0.017(2) 0.008(2) 0.007(2) 0.009(2)
C21 0.081(5) 0.031(3) 0.012(2) 0.007(2) 0.004(3) 0.004(3)
C22 0.017(4) 0.041(5) 0.009(3) 0.011(3) 0.000(3) 0.012(3)
C23 0.015(4) 0.031(5) 0.019(4) 0.013(3) -0.002(3) 0.010(3)
C24 0.025(3) 0.051(4) 0.022(3) 0.002(3) -0.006(2) 0.009(3)
C25 0.035(3) 0.042(4) 0.021(3) 0.003(2) -0.007(2) 0.012(3)
C26 0.025(3) 0.039(3) 0.024(3) -0.006(2) -0.007(2) 0.005(2)
C27 0.022(3) 0.038(3) 0.018(2) -0.001(2) -0.001(2) -0.001(2)
C28 0.016(2) 0.030(3) 0.012(2) 0.003(2) 0.0006(18) 0.001(2)
C29 0.016(2) 0.026(3) 0.018(2) 0.005(2) 0.0004(18) 0.001(2)
C30 0.017(2) 0.026(3) 0.009(2) 0.0034(19) -0.0002(17) 0.002(2)
C31 0.017(2) 0.022(3) 0.009(2) 0.0049(18) -0.0007(17) 0.0019(19)
C32 0.017(2) 0.027(3) 0.009(2) 0.0050(19) 0.0003(17) 0.001(2)
C33 0.021(2) 0.027(3) 0.026(3) 0.006(2) 0.004(2) 0.004(2)
C34 0.026(3) 0.035(3) 0.030(3) 0.004(2) 0.002(2) 0.002(2)
C35 0.026(3) 0.041(3) 0.022(3) 0.009(2) 0.004(2) 0.004(3)
C36 0.020(2) 0.035(3) 0.015(2) 0.004(2) -0.0019(19) 0.001(2)
C38 0.038(3) 0.051(4) 0.038(3) 0.004(3) -0.004(3) 0.003(3)
C37 0.035(3) 0.053(4) 0.032(3) 0.013(3) 0.004(3) 0.013(3)
Cl6 0.0407(9) 0.0555(11) 0.0407(8) -0.0011(8) 0.0085(7) 0.0054(8)
Cl5 0.0460(9) 0.0732(13) 0.0477(10) 0.0235(9) 0.0000(8) 0.0109(9)
Cl4 0.0575(11) 0.0591(12) 0.0598(11) -0.0049(9) 0.0022(9) 0.0275(9)
Cl3 0.0443(9) 0.0486(10) 0.0394(8) 0.0109(7) 0.0117(7) 0.0092(7)
Cl2 0.0698(12) 0.0754(13) 0.0305(8) 0.0019(8) 0.0131(8) 0.0108(10)
Cl1 0.0485(10) 0.0628(12) 0.0645(11) 0.0238(9) 0.0170(9) -0.0003(9)

loop_
_atom_type_symbol
_atom_type_description
_atom_type_scat_dispersion_real
_atom_type_scat_dispersion_imag
_atom_type_scat_source
C C 0.0033 0.0016 'International Tables Vol C Tables 4.2.6.8 and 6.1.1.4'
H H 0.0000 0.0000 'International Tables Vol C Tables 4.2.6.8 and 6.1.1.4'
N N 0.0061 0.0033 'International Tables Vol C Tables 4.2.6.8 and 6.1.1.4'
O O 0.0106 0.0060 'International Tables Vol C Tables 4.2.6.8 and 6.1.1.4'
Cl Cl 0.1484 0.1585 'International Tables Vol C Tables 4.2.6.8 and 6.1.1.4'
Ru Ru -1.2594 0.8363 'International Tables Vol C Tables 4.2.6.8 and 6.1.1.4'

loop_
_geom_angle_atom_site_label_1
_geom_angle_atom_site_label_2
_geom_angle_atom_site_label_3
_geom_angle
_geom_angle_site_symmetry_1
_geom_angle_site_symmetry_3
N1 Ru1 N1 180.0 2 .
N1 Ru1 N3 90.63(14) 2 .
N1 Ru1 N3 89.37(14) . .
N1 Ru1 N3 89.37(14) 2 2
N1 Ru1 N3 90.63(14) . 2
N3 Ru1 N3 180.0 . 2
N1 Ru1 N5 89.31(15) 2 2
N1 Ru1 N5 90.69(15) . 2
N3 Ru1 N5 90.50(15) . 2
N3 Ru1 N5 89.50(15) 2 2
N1 Ru1 N5 90.69(15) 2 .
N1 Ru1 N5 89.31(15) . .
N3 Ru1 N5 89.50(15) . .
N3 Ru1 N5 90.50(15) 2 .
N5 Ru1 N5 180.0 2 .
C14 O1 C13 117.6(3) . .
C12 O2 C11 112.6(4) . .
C9 O3 C10 114.5(4) . .
C7 O4 C8 114.1(4) . .
C5 O5 C6 118.6(4) . .
C19 O6 C20 117.7(4) . .
C21 O7 C22A 141.7(9) . .
C21 O7 C22 104.2(5) . .
C23A O8 C24 113.7(9) . .
C24 O8 C23 117.4(4) . .
C25 O9 C26 114.4(4) . .
C28 O10 C27 117.5(4) . .
C1 N1 C32 108.7(4) . 2
C1 N1 Ru1 126.2(3) . .
C32 N1 Ru1 125.0(3) 2 .
C1 N2 C16 124.2(4) . .
C16 N3 C31 109.3(3) . .
C16 N3 Ru1 126.1(3) . .
C31 N3 Ru1 124.5(3) . .
C32 N4 C31 124.5(4) . .
C36 N5 C33 115.6(5) . .
C36 N5 Ru1 122.5(3) . .
C33 N5 Ru1 121.9(3) . .
C35 N6 C34 114.2(5) . .
N2 C1 N1 126.9(4) . .
N2 C1 C2 124.6(4) . .
N1 C1 C2 108.5(4) . .
C3 C2 C15 121.3(4) . .
C3 C2 C1 107.1(4) . .
C15 C2 C1 131.5(4) . .
C2 C3 C4 121.5(4) . .
C2 C3 C32 106.9(4) . 2
C4 C3 C32 131.5(4) . 2
C5 C4 C3 117.8(4) . .
O5 C5 C4 124.9(4) . .
O5 C5 C14 114.0(4) . .
C4 C5 C14 121.0(4) . .
O5 C6 C7 107.4(4) . .
O4 C7 C6 110.0(4) . .
O4 C8 C9 111.1(4) . .
O3 C9 C8 105.1(4) . .
O3 C10 C11 113.5(5) . .
O2 C11 C10 109.3(4) . .
O2 C12 C13 108.5(4) . .
O1 C13 C12 106.6(4) . .
O1 C14 C15 125.1(4) . .
O1 C14 C5 114.2(4) . .
C15 C14 C5 120.7(4) . .
C14 C15 C2 117.5(4) . .
N2 C16 N3 127.2(4) . .
N2 C16 C17 123.7(4) . .
N3 C16 C17 109.1(4) . .
C30 C17 C18 121.0(4) . .
C30 C17 C16 106.4(4) . .
C18 C17 C16 132.6(4) . .
C19 C18 C17 117.6(4) . .
O6 C19 C18 124.5(4) . .
O6 C19 C28 114.2(4) . .
C18 C19 C28 121.3(4) . .
O6 C20 C21 107.7(4) . .
O7 C21 C20 108.9(5) . .
O7 C22 C23 103.9(6) . .
O8 C23 C22 116.7(7) . .
O7 C22A C23A 112.2(14) . .
O8 C23A C22A 121.0(16) . .
O8 C24 C25 106.3(4) . .
O9 C25 C24 112.0(4) . .
O9 C26 C27 110.4(4) . .
O10 C27 C26 107.2(4) . .
O10 C28 C29 124.8(4) . .
O10 C28 C19 114.4(4) . .
C29 C28 C19 120.7(4) . .
C28 C29 C30 117.7(4) . .
C17 C30 C29 121.6(4) . .
C17 C30 C31 107.1(4) . .
C29 C30 C31 131.3(4) . .
N4 C31 N3 127.9(4) . .
N4 C31 C30 123.9(4) . .
N3 C31 C30 108.2(4) . .
N4 C32 N1 127.4(4) . 2
N4 C32 C3 123.9(4) . 2
N1 C32 C3 108.7(4) 2 2
N5 C33 C34 122.2(5) . .
N6 C34 C33 122.8(5) . .
N6 C35 C36 124.0(5) . .
N5 C36 C35 121.2(5) . .
Cl6 C38 Cl4 111.0(4) . .
Cl6 C38 Cl5 111.2(4) . .
Cl4 C38 Cl5 109.8(3) . .
Cl3 C37 Cl1 111.5(3) . .
Cl3 C37 Cl2 110.3(3) . .
Cl1 C37 Cl2 110.6(3) . .
Cl9A C39 Cl8A 93.4(9) . .
Cl9A C39 Cl7A 128.0(11) . .
Cl8A C39 Cl7A 117.6(11) . .
C39 Cl8A Cl9A 42.2(6) . .
C39 Cl9A Cl8A 44.4(6) . .
Cl8B C39A Cl9B 128.8(9) . .
Cl8B C39A Cl7B 106.1(8) . .
Cl9B C39A Cl7B 106.0(7) . .

loop_
_geom_bond_atom_site_label_1
_geom_bond_atom_site_label_2
_geom_bond_distance
_geom_bond_site_symmetry_2
Ru1 N1 1.984(4) 2
Ru1 N1 1.984(4) .
Ru1 N3 1.999(3) .
Ru1 N3 1.999(3) 2
Ru1 N5 2.089(4) 2
Ru1 N5 2.089(4) .
O1 C14 1.358(5) .
O1 C13 1.434(5) .
O2 C12 1.424(6) .
O2 C11 1.430(6) .
O3 C9 1.407(6) .
O3 C10 1.429(6) .
O4 C7 1.399(6) .
O4 C8 1.420(6) .
O5 C5 1.364(5) .
O5 C6 1.432(6) .
O6 C19 1.364(5) .
O6 C20 1.426(6) .
O7 C21 1.402(8) .
O7 C22A 1.448(18) .
O7 C22 1.482(8) .
O8 C23A 1.154(16) .
O8 C24 1.436(6) .
O8 C23 1.462(9) .
O9 C25 1.419(6) .
O9 C26 1.421(6) .
O10 C28 1.361(5) .
O10 C27 1.428(6) .
N1 C1 1.379(6) .
N1 C32 1.383(5) 2
N2 C1 1.334(6) .
N2 C16 1.345(6) .
N3 C16 1.358(5) .
N3 C31 1.371(6) .
N4 C32 1.330(5) .
N4 C31 1.335(6) .
N5 C36 1.332(6) .
N5 C33 1.348(6) .
N6 C35 1.330(7) .
N6 C34 1.341(7) .
C1 C2 1.459(6) .
C2 C3 1.392(6) .
C2 C15 1.401(6) .
C3 C4 1.396(6) .
C3 C32 1.457(6) 2
C4 C5 1.378(6) .
C5 C14 1.432(6) .
C6 C7 1.505(7) .
C8 C9 1.530(7) .
C10 C11 1.493(8) .
C12 C13 1.500(6) .
C14 C15 1.388(6) .
C16 C17 1.452(6) .
C17 C30 1.388(6) .
C17 C18 1.401(6) .
C18 C19 1.387(6) .
C19 C28 1.427(6) .
C20 C21 1.490(7) .
C22 C23 1.503(10) .
C22A C23A 1.46(2) .
C24 C25 1.513(8) .
C26 C27 1.503(7) .
C28 C29 1.374(6) .
C29 C30 1.412(6) .
C30 C31 1.454(6) .
C32 N1 1.383(5) 2
C32 C3 1.456(6) 2
C33 C34 1.362(7) .
C35 C36 1.370(8) .
C38 Cl6 1.733(7) .
C38 Cl4 1.762(7) .
C38 Cl5 1.763(6) .
C37 Cl3 1.746(7) .
C37 Cl1 1.753(6) .
C37 Cl2 1.756(6) .
C39 Cl9A 1.651(16) .
C39 Cl8A 1.718(19) .
C39 Cl7A 1.74(2) .
Cl8A Cl9A 2.453(15) .
C39A Cl8B 1.660(16) .
C39A Cl9B 1.768(14) .
C39A Cl7B 1.861(15) .
